data_7021226
loop_
_publ_author_name
'Munz, Dominik'
'Poethig, Alexander'
'Tronnier, Alexander'
'Strassner, Thomas'

_publ_section_title
;
 ortho-Phenylene bridged palladium bis-N-heterocyclic carbene complexes:
 synthesis, structure and catalysis.
;
_journal_issue 20
_journal_name_full 'Dalton transactions (Cambridge, England : 2003)'
_journal_page_first 7297
_journal_page_last 7304
_journal_paper_doi 10.1039/c3dt33006k
_journal_volume 42
_journal_year 2013
_chemical_formula_moiety 'C22 H18 Br2 N4 Pd, 2(C2 H3 N)'
_chemical_formula_sum 'C26 H24 Br2 N6 Pd'
_chemical_formula_weight 686.71
_space_group_IT_number 2
_symmetry_cell_setting triclinic
_symmetry_Int_Tables_number 2
_symmetry_space_group_name_Hall '-P 1'
_symmetry_space_group_name_H-M 'P -1'
_atom_sites_solution_hydrogens geom
_atom_sites_solution_primary direct
_atom_sites_solution_secondary difmap
_cell_angle_alpha 96.085(9)
_cell_angle_beta 103.753(6)
_cell_angle_gamma 98.478(15)
_cell_formula_units_Z 2
_cell_length_a 9.7310(12)
_cell_length_b 10.752(2)
_cell_length_c 13.9470(7)
_cell_measurement_reflns_used 980
_cell_measurement_temperature 198
_cell_measurement_theta_max 24.829
_cell_measurement_theta_min 4.099
_cell_volume 1386.7(3)
_computing_cell_refinement 'Dirax/lsq (Duisenberg, 1992)'
_computing_data_collection 'Collect (Nonius BV, 1999)'
_computing_data_reduction 'EvalCCD (Duisenberg et al., 2003)'
_computing_molecular_graphics 'PLATON (Spek, 2011)'
_computing_publication_material 'PLATON (Spek, 2011), enCIFer (Allen, 2004)'
_computing_structure_refinement 'SHELXL-97 (Sheldrick, 1997)'
_computing_structure_solution 'SIR92(Altomare et al., 1994)'
_diffrn_ambient_temperature 198
_diffrn_detector_area_resol_mean 9
_diffrn_measured_fraction_theta_full 0.999
_diffrn_measured_fraction_theta_max 0.999
_diffrn_measurement_device '95mm CCD camera on \k-goniostat'
_diffrn_measurement_device_type KappaCCD
_diffrn_measurement_method \f
_diffrn_radiation_monochromator 'horizonally mounted graphite crystal'
_diffrn_radiation_probe x-ray
_diffrn_radiation_type MoK\a
_diffrn_radiation_wavelength 0.71073
_diffrn_radiation_wavelength_id x-ray
_diffrn_reflns_av_R_equivalents 0.0000
_diffrn_reflns_av_sigmaI/netI 0.0362
_diffrn_reflns_limit_h_max 11
_diffrn_reflns_limit_h_min -12
_diffrn_reflns_limit_k_max 13
_diffrn_reflns_limit_k_min -13
_diffrn_reflns_limit_l_max 17
_diffrn_reflns_limit_l_min 0
_diffrn_reflns_number 5686
_diffrn_reflns_reduction_process
;
;
_diffrn_reflns_theta_full 26.40
_diffrn_reflns_theta_max 26.40
_diffrn_reflns_theta_min 2.65
_diffrn_source 'fine-focus sealed tube'
_exptl_absorpt_coefficient_mu 3.576
_exptl_absorpt_correction_T_max 0.556
_exptl_absorpt_correction_T_min 0.386
_exptl_absorpt_correction_type multi-scan
_exptl_absorpt_process_details 'SADABS, Bruker, 2002'
_exptl_crystal_colour colourless
_exptl_crystal_density_diffrn 1.645
_exptl_crystal_density_method 'Not Measured'
_exptl_crystal_description fragment
_exptl_crystal_F_000 676
_exptl_crystal_size_max 0.330
_exptl_crystal_size_mid 0.190
_exptl_crystal_size_min 0.190
_platon_squeeze_details
;
The unit cell contains 1 disordered acetonitrile molecule at a which has been
treated as a diffuse contribution to the overall scattering without specific
atom positions by SQUEEZE/PLATON.
;
_refine_diff_density_max 0.496
_refine_diff_density_min -0.540
_refine_diff_density_rms 0.090
_refine_ls_extinction_method none
_refine_ls_goodness_of_fit_ref 1.046
_refine_ls_hydrogen_treatment constr
_refine_ls_matrix_type full
_refine_ls_number_parameters 320
_refine_ls_number_reflns 5686
_refine_ls_number_restraints 0
_refine_ls_restrained_S_all 1.046
_refine_ls_R_factor_all 0.0527
_refine_ls_R_factor_gt 0.0308
_refine_ls_shift/su_max 0.001
_refine_ls_shift/su_mean 0.000
_refine_ls_structure_factor_coef Fsqd
_refine_ls_weighting_details 'calc w=1/[\s^2^(Fo^2^)+(0.0203P)^2^+1.4433P] where P=(Fo^2^+2Fc^2^)/3'
_refine_ls_weighting_scheme calc
_refine_ls_wR_factor_gt 0.0536
_refine_ls_wR_factor_ref 0.0576
_reflns_number_gt 4437
_reflns_number_total 5686
_reflns_threshold_expression I>2\s(I)
_cod_data_source_file c3dt33006k.txt
_cod_data_source_block Compound_8b
_cod_depositor_comments
;
The following automatic conversions were performed:

'_symmetry_cell_setting' value 'Triclinic' changed to 'triclinic'
according to /home/saulius/struct/CIF-dictionaries/cif_core.dic
dictionary named 'cif_core.dic' version 2.4.2 from 2011-04-26.

Automatic conversion script
Id: cif_fix_values 1891 2012-01-12 08:04:46Z andrius 
;
_cod_database_code 7021226

loop_
_symmetry_equiv_pos_site_id
_symmetry_equiv_pos_as_xyz
1 x,y,z
2 -x,-y,-z

loop_
_atom_site_aniso_label
_atom_site_aniso_U_11
_atom_site_aniso_U_22
_atom_site_aniso_U_33
_atom_site_aniso_U_23
_atom_site_aniso_U_13
_atom_site_aniso_U_12
Pd1 0.0192(1) 0.0231(1) 0.0195(1) 0.0022(1) 0.0027(1) -0.0004(1)
Br1 0.0312(2) 0.0293(2) 0.0364(2) 0.0077(1) 0.0078(1) 0.0075(1)
Br2 0.0321(2) 0.0458(2) 0.0289(2) 0.0048(2) 0.0123(1) -0.0009(2)
N1 0.0189(12) 0.0228(13) 0.0186(13) 0.0014(10) -0.0007(10) -0.0001(10)
N2 0.0198(12) 0.0245(14) 0.0172(12) 0.0037(10) 0.0006(10) 0.0009(10)
N3 0.0312(14) 0.0195(14) 0.0222(13) 0.0057(10) 0.0038(11) 0.0025(11)
N4 0.0352(15) 0.0224(14) 0.0284(14) 0.0016(11) 0.0105(12) -0.0023(12)
C1 0.0223(15) 0.0166(15) 0.0198(15) 0.0014(11) 0.0004(12) 0.0012(12)
C2 0.0236(15) 0.0183(15) 0.0232(15) 0.0064(12) 0.0040(12) 0.0016(12)
C3 0.0247(16) 0.0172(15) 0.0229(15) 0.0045(12) 0.0063(12) 0.0012(12)
C4 0.0170(14) 0.0255(16) 0.0202(15) 0.0018(12) -0.0005(11) 0.0036(12)
C5 0.0268(17) 0.0309(18) 0.0290(17) 0.0030(14) 0.0032(13) -0.0034(14)
C6 0.0270(17) 0.039(2) 0.0307(18) -0.0078(15) -0.0020(14) -0.0045(15)
C7 0.0341(18) 0.047(2) 0.0198(16) -0.0018(15) -0.0027(14) 0.0101(16)
C8 0.0345(18) 0.0361(19) 0.0225(16) 0.0078(14) 0.0032(14) 0.0106(15)
C9 0.0226(15) 0.0270(17) 0.0219(15) 0.0022(13) 0.0018(12) 0.0063(13)
C10 0.0278(16) 0.0232(17) 0.0206(15) 0.0022(12) 0.0075(13) 0.0012(13)
C11 0.052(2) 0.0217(17) 0.0243(16) 0.0049(13) 0.0173(15) 0.0034(15)
C12 0.046(2) 0.0261(18) 0.0214(16) 0.0072(13) 0.0133(14) 0.0112(15)
C13 0.0353(18) 0.0263(17) 0.0228(16) -0.0002(13) 0.0059(13) 0.0012(14)
C14 0.040(2) 0.0328(19) 0.0294(18) 0.0014(14) 0.0176(15) 0.0050(15)
C15 0.0272(17) 0.0300(18) 0.044(2) 0.0043(15) 0.0139(15) 0.0035(14)
C16 0.0232(16) 0.0270(17) 0.0295(17) 0.0039(13) 0.0028(13) 0.0022(13)
C17 0.074(3) 0.0259(19) 0.0323(19) 0.0066(15) 0.0221(18) 0.0055(18)
C18 0.098(3) 0.027(2) 0.034(2) 0.0074(16) 0.025(2) 0.019(2)
C19 0.083(3) 0.047(3) 0.038(2) 0.0194(18) 0.019(2) 0.036(2)
C20 0.054(2) 0.040(2) 0.0309(18) 0.0112(16) 0.0085(16) 0.0194(18)
C21 0.0257(16) 0.038(2) 0.0240(16) 0.0006(14) -0.0031(13) 0.0017(14)
C22 0.0353(19) 0.037(2) 0.044(2) -0.0017(16) 0.0045(16) -0.0124(16)
N5 0.049(2) 0.058(2) 0.049(2) 0.0116(17) 0.0044(16) 0.0047(17)
C23 0.059(3) 0.088(3) 0.035(2) 0.013(2) 0.0167(19) 0.029(2)
C24 0.043(2) 0.054(2) 0.035(2) 0.0055(18) 0.0189(18) 0.0020(19)
N6 0.087(3) 0.084(3) 0.073(3) 0.020(2) 0.036(2) 0.026(2)
C25 0.062(3) 0.071(3) 0.064(3) 0.000(2) 0.019(2) 0.006(2)
C26 0.050(2) 0.046(3) 0.066(3) 0.015(2) 0.011(2) 0.0117(19)

loop_
_atom_site_label
_atom_site_type_symbol
_atom_site_thermal_displace_type
_atom_site_fract_x
_atom_site_fract_y
_atom_site_fract_z
_atom_site_occupancy
_atom_site_U_iso_or_equiv
_atom_site_calc_flag
_atom_site_refinement_flags
Pd1 Pd Uani 0.17324(2) 0.33595(2) 0.23173(2) 1.000 0.0215(1) d .
Br1 Br Uani 0.09370(3) 0.53122(3) 0.17810(2) 1.000 0.0320(1) d .
Br2 Br Uani -0.00639(3) 0.29625(3) 0.33103(2) 1.000 0.0357(1) d .
N1 N Uani 0.2985(2) 0.3312(2) 0.05597(16) 1.000 0.0216(7) d .
N2 N Uani 0.4621(2) 0.3749(2) 0.19633(16) 1.000 0.0215(7) d .
N3 N Uani 0.3968(3) 0.1951(2) 0.32233(17) 1.000 0.0249(8) d .
N4 N Uani 0.2012(3) 0.0641(2) 0.24196(18) 1.000 0.0292(8) d .
C1 C Uani 0.3176(3) 0.3516(3) 0.1550(2) 1.000 0.0208(9) d .
C2 C Uani 0.4306(3) 0.3405(3) 0.0318(2) 1.000 0.0220(9) d .
C3 C Uani 0.5365(3) 0.3696(3) 0.1213(2) 1.000 0.0217(9) d .
C4 C Uani 0.5273(3) 0.3993(3) 0.3010(2) 1.000 0.0220(9) d .
C5 C Uani 0.6237(3) 0.5110(3) 0.3418(2) 1.000 0.0306(10) d .
C6 C Uani 0.6911(3) 0.5334(3) 0.4430(2) 1.000 0.0359(11) d .
C7 C Uani 0.6613(3) 0.4449(3) 0.5035(2) 1.000 0.0355(10) d .
C8 C Uani 0.5645(3) 0.3343(3) 0.4637(2) 1.000 0.0310(10) d .
C9 C Uani 0.4965(3) 0.3106(3) 0.3626(2) 1.000 0.0244(9) d .
C10 C Uani 0.2588(3) 0.1879(3) 0.2689(2) 1.000 0.0241(9) d .
C11 C Uani 0.3012(4) -0.0108(3) 0.2776(2) 1.000 0.0316(10) d .
C12 C Uani 0.4270(4) 0.0725(3) 0.3301(2) 1.000 0.0296(10) d .
C13 C Uani 0.4645(3) 0.3257(3) -0.0592(2) 1.000 0.0292(10) d .
C14 C Uani 0.6082(3) 0.3411(3) -0.0564(2) 1.000 0.0330(11) d .
C15 C Uani 0.7149(3) 0.3699(3) 0.0344(2) 1.000 0.0332(11) d .
C16 C Uani 0.6808(3) 0.3841(3) 0.1246(2) 1.000 0.0275(10) d .
C17 C Uani 0.2919(4) -0.1410(3) 0.2672(2) 1.000 0.0428(13) d .
C18 C Uani 0.4135(5) -0.1845(3) 0.3110(3) 1.000 0.0506(14) d .
C19 C Uani 0.5396(5) -0.1031(4) 0.3633(3) 1.000 0.0519(16) d .
C20 C Uani 0.5499(4) 0.0282(3) 0.3743(2) 1.000 0.0405(11) d .
C21 C Uani 0.1587(3) 0.3006(3) -0.0171(2) 1.000 0.0316(10) d .
C22 C Uani 0.0573(4) 0.0139(3) 0.1783(3) 1.000 0.0423(11) d .
N5 N Uani -0.1578(4) 0.7744(3) 0.2812(2) 1.000 0.0537(12) d .
C23 C Uani 0.0314(4) 0.6776(4) 0.4003(3) 1.000 0.0579(16) d .
C24 C Uani -0.0754(4) 0.7320(4) 0.3329(3) 1.000 0.0433(12) d .
N6 N Uani 0.2819(4) 0.0123(4) 0.0201(3) 1.000 0.0769(17) d .
C25 C Uani 0.3429(5) -0.0363(4) -0.1488(3) 1.000 0.0666(17) d .
C26 C Uani 0.3085(4) -0.0099(4) -0.0533(3) 1.000 0.0538(16) d .
H5 H Uiso 0.64380 0.57230 0.30040 1.000 0.0370 c R
H6 H Uiso 0.75780 0.60980 0.47090 1.000 0.0430 c R
H7 H Uiso 0.70780 0.46040 0.57290 1.000 0.0430 c R
H8 H Uiso 0.54410 0.27390 0.50570 1.000 0.0370 c R
H13 H Uiso 0.39210 0.30580 -0.12050 1.000 0.0350 c R
H14 H Uiso 0.63600 0.33210 -0.11720 1.000 0.0400 c R
H15 H Uiso 0.81320 0.37980 0.03340 1.000 0.0400 c R
H16 H Uiso 0.75290 0.40300 0.18600 1.000 0.0330 c R
H17 H Uiso 0.20600 -0.19730 0.23160 1.000 0.0510 c R
H18 H Uiso 0.41150 -0.27360 0.30550 1.000 0.0610 c R
H19 H Uiso 0.62110 -0.13810 0.39230 1.000 0.0620 c R
H20 H Uiso 0.63610 0.08410 0.41010 1.000 0.0480 c R
H21A H Uiso 0.14970 0.21750 -0.05670 1.000 0.0470 c R
H21B H Uiso 0.15060 0.36570 -0.06120 1.000 0.0470 c R
H21C H Uiso 0.08210 0.29800 0.01770 1.000 0.0470 c R
H22A H Uiso 0.00440 0.08380 0.16590 1.000 0.0630 c R
H22B H Uiso 0.00630 -0.04660 0.21140 1.000 0.0630 c R
H22C H Uiso 0.06450 -0.02950 0.11470 1.000 0.0630 c R
H23A H Uiso 0.01460 0.58520 0.38070 1.000 0.0870 c R
H23B H Uiso 0.02330 0.69670 0.46880 1.000 0.0870 c R
H23C H Uiso 0.12800 0.71430 0.39660 1.000 0.0870 c R
H25A H Uiso 0.28240 -0.11580 -0.18620 1.000 0.1000 c R
H25B H Uiso 0.44440 -0.04440 -0.13710 1.000 0.1000 c R
H25C H Uiso 0.32520 0.03350 -0.18720 1.000 0.1000 c R

loop_
_atom_type_symbol
_atom_type_description
_atom_type_scat_dispersion_real
_atom_type_scat_dispersion_imag
_atom_type_scat_source
C C 0.0033 0.0016 ' International Tables Vol C Tables 4.2.6.8 and 6.1.1.4'
H H 0.0000 0.0000 ' International Tables Vol C Tables 4.2.6.8 and 6.1.1.4'
Br Br -0.2901 2.4595 ' International Tables Vol C Tables 4.2.6.8 and 6.1.1.4'
N N 0.0061 0.0033 ' International Tables Vol C Tables 4.2.6.8 and 6.1.1.4'
Pd Pd -0.9988 1.0072 ' International Tables Vol C Tables 4.2.6.8 and 6.1.1.4'

loop_
_geom_angle_atom_site_label_1
_geom_angle_atom_site_label_2
_geom_angle_atom_site_label_3
_geom_angle
_geom_angle_publ_flag
Br1 Pd1 Br2 94.52(2) yes
Br1 Pd1 C1 90.53(9) yes
Br1 Pd1 C10 172.66(9) yes
Br2 Pd1 C1 174.83(10) yes
Br2 Pd1 C10 92.54(9) yes
C1 Pd1 C10 82.45(13) yes
C1 N1 C2 110.8(2) yes
C1 N1 C21 124.8(2) yes
C2 N1 C21 124.4(2) yes
C1 N2 C3 110.4(2) yes
C1 N2 C4 124.3(2) yes
C3 N2 C4 125.4(2) yes
C9 N3 C10 124.8(2) yes
C9 N3 C12 125.3(3) yes
C10 N3 C12 109.9(3) yes
C10 N4 C11 110.6(3) yes
C10 N4 C22 125.2(3) yes
C11 N4 C22 124.1(2) yes
Pd1 C1 N1 128.9(2) yes
Pd1 C1 N2 124.20(19) yes
N1 C1 N2 106.7(2) yes
N1 C2 C3 106.8(2) yes
N1 C2 C13 131.6(3) yes
C3 C2 C13 121.7(3) no
N2 C3 C2 105.4(2) yes
N2 C3 C16 132.6(2) yes
C2 C3 C16 122.0(3) no
N2 C4 C5 119.8(3) yes
N2 C4 C9 120.6(3) yes
C5 C4 C9 119.6(3) no
C4 C5 C6 120.1(3) no
C5 C6 C7 120.1(3) no
C6 C7 C8 120.2(3) no
C7 C8 C9 120.3(3) no
N3 C9 C4 120.7(2) yes
N3 C9 C8 119.6(3) yes
C4 C9 C8 119.7(3) no
Pd1 C10 N3 124.1(2) yes
Pd1 C10 N4 128.6(2) yes
N3 C10 N4 107.2(3) yes
N4 C11 C12 106.6(3) yes
N4 C11 C17 131.3(3) yes
C12 C11 C17 122.2(3) no
N3 C12 C11 105.8(3) yes
N3 C12 C20 132.7(3) yes
C11 C12 C20 121.4(3) no
C2 C13 C14 116.6(3) no
C13 C14 C15 121.5(3) no
C14 C15 C16 121.7(3) no
C3 C16 C15 116.5(3) no
C11 C17 C18 116.2(3) no
C17 C18 C19 122.4(3) no
C18 C19 C20 121.8(4) no
C12 C20 C19 116.0(3) no
C4 C5 H5 120.00 no
C6 C5 H5 120.00 no
C5 C6 H6 120.00 no
C7 C6 H6 120.00 no
C6 C7 H7 120.00 no
C8 C7 H7 120.00 no
C7 C8 H8 120.00 no
C9 C8 H8 120.00 no
C2 C13 H13 122.00 no
C14 C13 H13 122.00 no
C13 C14 H14 119.00 no
C15 C14 H14 119.00 no
C14 C15 H15 119.00 no
C16 C15 H15 119.00 no
C3 C16 H16 122.00 no
C15 C16 H16 122.00 no
C11 C17 H17 122.00 no
C18 C17 H17 122.00 no
C17 C18 H18 119.00 no
C19 C18 H18 119.00 no
C18 C19 H19 119.00 no
C20 C19 H19 119.00 no
C12 C20 H20 122.00 no
C19 C20 H20 122.00 no
N1 C21 H21A 109.00 no
N1 C21 H21B 109.00 no
N1 C21 H21C 109.00 no
H21A C21 H21B 110.00 no
H21A C21 H21C 109.00 no
H21B C21 H21C 110.00 no
N4 C22 H22A 110.00 no
N4 C22 H22B 109.00 no
N4 C22 H22C 109.00 no
H22A C22 H22B 109.00 no
H22A C22 H22C 109.00 no
H22B C22 H22C 109.00 no
N5 C24 C23 179.7(4) yes
C24 C23 H23A 109.00 no
C24 C23 H23B 109.00 no
C24 C23 H23C 110.00 no
H23A C23 H23B 109.00 no
H23A C23 H23C 109.00 no
H23B C23 H23C 109.00 no
N6 C26 C25 179.0(5) yes
C26 C25 H25A 109.00 no
C26 C25 H25B 109.00 no
C26 C25 H25C 109.00 no
H25A C25 H25B 109.00 no
H25A C25 H25C 110.00 no
H25B C25 H25C 109.00 no

loop_
_geom_bond_atom_site_label_1
_geom_bond_atom_site_label_2
_geom_bond_distance
_geom_bond_publ_flag
Pd1 Br1 2.4705(6) yes
Pd1 Br2 2.4924(6) yes
Pd1 C1 1.957(3) yes
Pd1 C10 1.964(3) yes
N1 C1 1.339(3) yes
N1 C2 1.397(4) yes
N1 C21 1.461(4) yes
N2 C1 1.361(4) yes
N2 C3 1.408(4) yes
N2 C4 1.425(3) yes
N3 C9 1.427(4) yes
N3 C10 1.359(4) yes
N3 C12 1.402(4) yes
N4 C10 1.342(4) yes
N4 C11 1.389(4) yes
N4 C22 1.458(5) yes
N5 C24 1.128(5) yes
N6 C26 1.124(6) yes
C2 C13 1.384(4) no
C2 C3 1.389(4) no
C3 C16 1.379(4) no
C4 C9 1.396(4) no
C4 C5 1.384(4) no
C5 C6 1.386(4) no
C6 C7 1.381(4) no
C7 C8 1.375(4) no
C8 C9 1.386(4) no
C11 C12 1.396(5) no
C11 C17 1.379(5) no
C12 C20 1.385(5) no
C13 C14 1.374(4) no
C14 C15 1.405(4) no
C15 C16 1.374(4) no
C17 C18 1.368(6) no
C18 C19 1.388(6) no
C19 C20 1.390(5) no
C5 H5 0.9500 no
C6 H6 0.9500 no
C7 H7 0.9500 no
C8 H8 0.9500 no
C13 H13 0.9500 no
C14 H14 0.9500 no
C15 H15 0.9500 no
C16 H16 0.9500 no
C17 H17 0.9500 no
C18 H18 0.9500 no
C19 H19 0.9500 no
C20 H20 0.9500 no
C21 H21C 0.9800 no
C21 H21A 0.9800 no
C21 H21B 0.9800 no
C22 H22C 0.9800 no
C22 H22A 0.9800 no
C22 H22B 0.9800 no
C23 C24 1.462(6) no
C23 H23B 0.9800 no
C23 H23C 0.9800 no
C23 H23A 0.9800 no
C25 C26 1.458(6) no
C25 H25A 0.9800 no
C25 H25B 0.9800 no
C25 H25C 0.9800 no

loop_
_geom_hbond_atom_site_label_D
_geom_hbond_atom_site_label_H
_geom_hbond_atom_site_label_A
_geom_hbond_distance_DH
_geom_hbond_distance_HA
_geom_hbond_distance_DA
_geom_hbond_angle_DHA
_geom_hbond_site_symmetry_A
_geom_hbond_publ_flag
C17 H17 Br1 0.9500 2.9100 3.690(3) 140.00 1_545 yes
C23 H23B Br2 0.9800 2.8300 3.796(4) 169.00 2_566 yes

loop_
_geom_torsion_atom_site_label_1
_geom_torsion_atom_site_label_2
_geom_torsion_atom_site_label_3
_geom_torsion_atom_site_label_4
_geom_torsion
_geom_torsion_publ_flag
Br1 Pd1 C1 N1 -72.6(3) no
Br1 Pd1 C1 N2 114.1(3) no
C10 Pd1 C1 N1 109.6(3) no
C10 Pd1 C1 N2 -63.8(3) no
Br2 Pd1 C10 N3 -117.0(2) no
Br2 Pd1 C10 N4 68.7(3) no
C1 Pd1 C10 N3 64.3(2) no
C1 Pd1 C10 N4 -110.0(3) no
C2 N1 C1 Pd1 -174.0(2) no
C21 N1 C1 Pd1 4.8(4) no
C2 N1 C1 N2 0.3(3) no
C21 N1 C1 N2 179.0(2) no
C21 N1 C2 C13 0.4(5) no
C1 N1 C2 C3 -0.7(3) no
C21 N1 C2 C3 -179.4(3) no
C1 N1 C2 C13 179.2(3) no
C4 N2 C1 Pd1 -4.4(4) no
C3 N2 C1 N1 0.3(3) no
C4 N2 C1 N1 -178.9(2) no
C3 N2 C1 Pd1 174.8(2) no
C3 N2 C4 C9 -120.8(3) no
C1 N2 C3 C16 -178.8(3) no
C4 N2 C3 C16 0.4(5) no
C1 N2 C3 C2 -0.6(3) no
C4 N2 C3 C2 178.5(3) no
C1 N2 C4 C5 -122.7(3) no
C3 N2 C4 C5 58.2(4) no
C1 N2 C4 C9 58.3(4) no
C12 N3 C10 N4 -0.5(3) no
C9 N3 C10 N4 178.3(3) no
C10 N3 C12 C11 0.8(3) no
C12 N3 C10 Pd1 -175.9(2) no
C9 N3 C12 C20 -0.2(5) no
C12 N3 C9 C8 -56.4(4) no
C9 N3 C12 C11 -178.0(3) no
C9 N3 C10 Pd1 3.0(4) no
C10 N3 C9 C8 125.0(3) no
C10 N3 C9 C4 -55.7(4) no
C10 N3 C12 C20 178.7(3) no
C12 N3 C9 C4 123.0(3) no
C10 N4 C11 C12 0.5(3) no
C22 N4 C11 C17 -2.6(5) no
C10 N4 C11 C17 -178.7(3) no
C22 N4 C10 N3 -176.0(3) no
C22 N4 C10 Pd1 -0.9(5) no
C11 N4 C10 Pd1 175.1(2) no
C11 N4 C10 N3 0.0(3) no
C22 N4 C11 C12 176.5(3) no
N1 C2 C3 C16 179.2(3) no
C13 C2 C3 N2 -179.1(3) no
N1 C2 C3 N2 0.8(3) no
C13 C2 C3 C16 -0.7(5) no
N1 C2 C13 C14 -179.7(3) no
C3 C2 C13 C14 0.1(5) no
N2 C3 C16 C15 178.8(3) no
C2 C3 C16 C15 0.8(5) no
N2 C4 C5 C6 -177.9(3) no
C9 C4 C5 C6 1.2(5) no
C5 C4 C9 C8 -1.1(5) no
C5 C4 C9 N3 179.6(3) no
N2 C4 C9 C8 178.0(3) no
N2 C4 C9 N3 -1.4(4) no
C4 C5 C6 C7 -0.6(5) no
C5 C6 C7 C8 -0.1(5) no
C6 C7 C8 C9 0.2(5) no
C7 C8 C9 C4 0.4(5) no
C7 C8 C9 N3 179.7(3) no
N4 C11 C17 C18 178.8(3) no
C12 C11 C17 C18 -0.3(5) no
C17 C11 C12 C20 0.3(5) no
N4 C11 C12 N3 -0.8(3) no
N4 C11 C12 C20 -178.9(3) no
C17 C11 C12 N3 178.5(3) no
N3 C12 C20 C19 -177.8(3) no
C11 C12 C20 C19 -0.2(5) no
C2 C13 C14 C15 0.2(5) no
C13 C14 C15 C16 0.0(5) no
C14 C15 C16 C3 -0.5(5) no
C11 C17 C18 C19 0.1(6) no
C17 C18 C19 C20 0.0(6) no
C18 C19 C20 C12 0.1(6) no

loop_
_platon_squeeze_void_nr
_platon_squeeze_void_average_x
_platon_squeeze_void_average_y
_platon_squeeze_void_average_z
_platon_squeeze_void_volume
_platon_squeeze_void_count_electrons
_platon_squeeze_void_content
1 0.000 0.000 0.500 82 19 ' '
